data_4103727
loop_
_publ_author_name
'L. Jonas L. H\"aller'
'Michael J. Page'
'Stefan Erhardt'
'Stuart A. Macgregor'
'Mary F. Mahon'
'M. Abu Naser'
'Andrea V\'elez'
'Michael K. Whittlesey'

_publ_section_title
;
 Experimental and Computational Investigation of C-N Bond Activation in
 Ruthenium N-Heterocyclic Carbene Complexes
;
_journal_name_full 'Journal of the American Chemical Society'
_journal_page_first 18408
_journal_page_last 18416
_journal_paper_doi 10.1021/ja109702h
_journal_volume 132
_journal_year 2010
_chemical_formula_sum 'C56 H55 Cl N2 O P2 Ru'
_chemical_formula_weight 970.48
_chemical_name_systematic
; 
 ? 
;
_space_group_IT_number 2
_symmetry_cell_setting triclinic
_symmetry_space_group_name_Hall '-P 1'
_symmetry_space_group_name_H-M 'P -1'
_atom_sites_solution_hydrogens geom
_atom_sites_solution_primary direct
_atom_sites_solution_secondary difmap
_audit_creation_method SHELXL-97
_cell_angle_alpha 75.317(1)
_cell_angle_beta 75.635(1)
_cell_angle_gamma 87.905(1)
_cell_formula_units_Z 2
_cell_length_a 11.4970(1)
_cell_length_b 13.0840(2)
_cell_length_c 17.3100(2)
_cell_measurement_reflns_used 34457
_cell_measurement_temperature 150(2)
_cell_measurement_theta_max 27.485
_cell_measurement_theta_min 2.910
_cell_volume 2439.14(5)
_computing_cell_refinement 'HKL Scalepack (Otwinowski & Minor 1997)'
_computing_data_collection 'Collect (Bruker AXS BV, 1997-2004)'
_computing_data_reduction 'Denzo & Scalepack (Otwinowski,Minor, 1997)'
_computing_molecular_graphics 'ORTEX (P.McArdle, 1995)'
_computing_publication_material 'SHELXL-97/2 (Sheldrick,1997)'
_computing_structure_refinement 'SHELXL-97/2 (Sheldrick, 1997)'
_computing_structure_solution 'SHELXS-97 (Sheldrick, 1990)'
_diffrn_ambient_temperature 150(2)
_diffrn_measured_fraction_theta_full 0.996
_diffrn_measured_fraction_theta_max 0.996
_diffrn_measurement_device_type '95mm CCD camera on \k-goniostat'
_diffrn_measurement_method CCD
_diffrn_radiation_monochromator 'horizonally mounted graphite crystal'
_diffrn_radiation_source 'fine-focus sealed tube'
_diffrn_radiation_type MoK\a
_diffrn_radiation_wavelength 0.71073
_diffrn_reflns_av_R_equivalents 0.0461
_diffrn_reflns_av_sigmaI/netI 0.0420
_diffrn_reflns_limit_h_max 14
_diffrn_reflns_limit_h_min -14
_diffrn_reflns_limit_k_max 16
_diffrn_reflns_limit_k_min -16
_diffrn_reflns_limit_l_max 22
_diffrn_reflns_limit_l_min -22
_diffrn_reflns_number 49670
_diffrn_reflns_theta_full 27.49
_diffrn_reflns_theta_max 27.49
_diffrn_reflns_theta_min 3.53
_exptl_absorpt_coefficient_mu 0.483
_exptl_absorpt_correction_T_max 0.912
_exptl_absorpt_correction_T_min 0.872
_exptl_absorpt_correction_type multi-scan
_exptl_absorpt_process_details
;
multi-scan from symmetry-related measurements 
 Sortav (Blessing 1995)
;
_exptl_crystal_colour block
_exptl_crystal_density_diffrn 1.321
_exptl_crystal_density_method 'not measured'
_exptl_crystal_description colorless
_exptl_crystal_F_000 1008
_exptl_crystal_size_max 0.20
_exptl_crystal_size_mid 0.20
_exptl_crystal_size_min 0.10
_refine_diff_density_max 0.551
_refine_diff_density_min -0.897
_refine_diff_density_rms 0.142
_refine_ls_extinction_coef 0.0033(5)
_refine_ls_extinction_expression Fc^*^=kFc[1+0.001xFc^2^\l^3^/sin(2\q)]^-1/4^
_refine_ls_extinction_method SHELXL
_refine_ls_goodness_of_fit_ref 1.034
_refine_ls_hydrogen_treatment mixed
_refine_ls_matrix_type full
_refine_ls_number_parameters 684
_refine_ls_number_reflns 11144
_refine_ls_number_restraints 1
_refine_ls_restrained_S_all 1.034
_refine_ls_R_factor_all 0.0467
_refine_ls_R_factor_gt 0.0324
_refine_ls_shift/su_max 0.002
_refine_ls_shift/su_mean 0.000
_refine_ls_structure_factor_coef Fsqd
_refine_ls_weighting_details 'calc w=1/[\s^2^(Fo^2^)+(0.0326P)^2^+1.5010P] where P=(Fo^2^+2Fc^2^)/3'
_refine_ls_weighting_scheme calc
_refine_ls_wR_factor_gt 0.0735
_refine_ls_wR_factor_ref 0.0800
_reflns_number_gt 9415
_reflns_number_total 11144
_reflns_threshold_expression >2sigma(I)
_cod_data_source_file ja109702h_si_002_5.cif
_cod_data_source_block k09mkw9
_cod_database_code 4103727

loop_
_symmetry_equiv_pos_as_xyz
'x, y, z'
'-x, -y, -z'

loop_
_atom_site_label
_atom_site_type_symbol
_atom_site_fract_x
_atom_site_fract_y
_atom_site_fract_z
_atom_site_U_iso_or_equiv
_atom_site_adp_type
_atom_site_occupancy
_atom_site_symmetry_multiplicity
_atom_site_calc_flag
_atom_site_refinement_flags
_atom_site_disorder_assembly
_atom_site_disorder_group
Ru1 Ru 0.338290(12) 0.195771(11) 0.780814(9) 0.01916(6) Uani 1 1 d D . .
Cl1 Cl 0.31562(4) 0.01939(4) 0.88743(3) 0.02793(11) Uani 1 1 d . . .
P1 P 0.39491(4) 0.11469(4) 0.67117(3) 0.02001(10) Uani 1 1 d . . .
P2 P 0.28166(4) 0.28804(4) 0.88363(3) 0.02028(10) Uani 1 1 d . . .
O1 O 0.09604(13) 0.22455(14) 0.74712(11) 0.0446(4) Uani 1 1 d . . .
N1 N 0.52411(13) 0.20311(12) 0.78692(9) 0.0216(3) Uani 1 1 d . . .
N2 N 0.68911(14) 0.16199(13) 0.82957(11) 0.0292(4) Uani 1 1 d . . .
C1 C 0.18789(17) 0.20874(15) 0.76352(12) 0.0261(4) Uani 1 1 d . . .
C2 C 0.57468(16) 0.13349(15) 0.83768(12) 0.0248(4) Uani 1 1 d . . .
H2 H 0.5352 0.0713 0.8751 0.030 Uiso 1 1 calc R . .
C3 C 0.71473(17) 0.25610(16) 0.76959(14) 0.0315(4) Uani 1 1 d . . .
C4 C 0.61220(16) 0.28136(15) 0.74350(12) 0.0256(4) Uani 1 1 d . . .
C5 C 0.76857(19) 0.10430(19) 0.87950(15) 0.0381(5) Uani 1 1 d . . .
H5A H 0.7192 0.0552 0.9292 0.046 Uiso 1 1 calc R . .
H5B H 0.8098 0.1554 0.8979 0.046 Uiso 1 1 calc R . .
C6 C 0.86185(19) 0.04224(18) 0.83356(15) 0.0390(5) Uani 1 1 d . . .
H6A H 0.8218 -0.0093 0.8158 0.058 Uiso 1 1 calc R . .
H6B H 0.9115 0.0051 0.8699 0.058 Uiso 1 1 calc R . .
H6C H 0.9128 0.0906 0.7852 0.058 Uiso 1 1 calc R . .
C7 C 0.8332(2) 0.3134(2) 0.7442(2) 0.0623(9) Uani 1 1 d . . .
H7A H 0.8922 0.2767 0.7101 0.093 Uiso 1 1 calc R . .
H7B H 0.8600 0.3154 0.7933 0.093 Uiso 1 1 calc R . .
H7C H 0.8254 0.3857 0.7125 0.093 Uiso 1 1 calc R . .
C8 C 0.59206(18) 0.37572(16) 0.67932(14) 0.0347(5) Uani 1 1 d . . .
H8A H 0.6654 0.4204 0.6574 0.052 Uiso 1 1 calc R . .
H8B H 0.5260 0.4161 0.7038 0.052 Uiso 1 1 calc R . .
H8C H 0.5716 0.3527 0.6345 0.052 Uiso 1 1 calc R . .
C9 C 0.44239(17) 0.20729(15) 0.56880(11) 0.0236(4) Uani 1 1 d . . .
C10 C 0.53610(19) 0.18712(16) 0.50688(12) 0.0315(4) Uani 1 1 d . . .
H10 H 0.5765 0.1222 0.5160 0.038 Uiso 1 1 calc R . .
C11 C 0.5710(2) 0.26124(19) 0.43177(13) 0.0416(5) Uani 1 1 d . . .
H11 H 0.6361 0.2471 0.3901 0.050 Uiso 1 1 calc R . .
C12 C 0.5122(2) 0.35520(19) 0.41695(14) 0.0452(6) Uani 1 1 d . . .
H12 H 0.5371 0.4060 0.3656 0.054 Uiso 1 1 calc R . .
C13 C 0.4173(2) 0.37507(19) 0.47705(14) 0.0442(6) Uani 1 1 d . . .
H13 H 0.3752 0.4390 0.4667 0.053 Uiso 1 1 calc R . .
C14 C 0.38289(19) 0.30168(17) 0.55292(13) 0.0337(5) Uani 1 1 d . . .
H14 H 0.3179 0.3163 0.5944 0.040 Uiso 1 1 calc R . .
C15 C 0.52089(17) 0.02425(15) 0.67105(11) 0.0249(4) Uani 1 1 d . . .
C16 C 0.63579(18) 0.06374(17) 0.66221(13) 0.0307(4) Uani 1 1 d . . .
H16 H 0.6475 0.1368 0.6575 0.037 Uiso 1 1 calc R . .
C17 C 0.73336(19) -0.00208(19) 0.66018(13) 0.0356(5) Uani 1 1 d . . .
H17 H 0.8111 0.0260 0.6539 0.043 Uiso 1 1 calc R . .
C18 C 0.7172(2) -0.1084(2) 0.66723(16) 0.0457(6) Uani 1 1 d . . .
H18 H 0.7840 -0.1535 0.6653 0.055 Uiso 1 1 calc R . .
C19 C 0.6045(2) -0.1486(2) 0.6770(2) 0.0562(7) Uani 1 1 d . . .
H19 H 0.5932 -0.2219 0.6824 0.067 Uiso 1 1 calc R . .
C20 C 0.5066(2) -0.08277(17) 0.67915(16) 0.0417(6) Uani 1 1 d . . .
H20 H 0.4289 -0.1117 0.6863 0.050 Uiso 1 1 calc R . .
C21 C 0.27697(16) 0.03395(15) 0.65834(12) 0.0250(4) Uani 1 1 d . . .
C22 C 0.26613(19) 0.02801(17) 0.58136(13) 0.0333(5) Uani 1 1 d . . .
H22 H 0.3194 0.0687 0.5330 0.040 Uiso 1 1 calc R . .
C23 C 0.1779(2) -0.0370(2) 0.57456(15) 0.0439(6) Uani 1 1 d . . .
H23 H 0.1710 -0.0402 0.5217 0.053 Uiso 1 1 calc R . .
C24 C 0.1002(2) -0.09718(19) 0.64483(16) 0.0427(6) Uani 1 1 d . . .
H24 H 0.0407 -0.1422 0.6402 0.051 Uiso 1 1 calc R . .
C25 C 0.1099(2) -0.09134(18) 0.72166(15) 0.0384(5) Uani 1 1 d . . .
H25 H 0.0567 -0.1324 0.7699 0.046 Uiso 1 1 calc R . .
C26 C 0.19693(18) -0.02579(16) 0.72863(13) 0.0311(4) Uani 1 1 d . . .
H26 H 0.2021 -0.0215 0.7816 0.037 Uiso 1 1 calc R . .
C27 C 0.12633(16) 0.26525(15) 0.94579(12) 0.0256(4) Uani 1 1 d . . .
C28 C 0.06926(17) 0.16832(16) 0.95940(12) 0.0271(4) Uani 1 1 d . . .
H28 H 0.1092 0.1163 0.9336 0.033 Uiso 1 1 calc R . .
C29 C -0.04591(17) 0.14677(16) 1.01045(12) 0.0288(4) Uani 1 1 d . . .
H29 H -0.0835 0.0797 1.0202 0.035 Uiso 1 1 calc R . .
C30 C -0.10546(18) 0.22179(18) 1.04681(13) 0.0351(5) Uani 1 1 d . . .
H30 H -0.1843 0.2070 1.0814 0.042 Uiso 1 1 calc R . .
C31 C -0.0503(2) 0.3190(2) 1.03289(18) 0.0574(8) Uani 1 1 d . . .
H31 H -0.0916 0.3714 1.0576 0.069 Uiso 1 1 calc R . .
C32 C 0.0652(2) 0.3404(2) 0.98293(17) 0.0514(7) Uani 1 1 d . . .
H32 H 0.1028 0.4073 0.9741 0.062 Uiso 1 1 calc R . .
C33 C 0.36813(19) 0.25893(15) 0.96186(13) 0.0291(4) Uani 1 1 d . . .
C34 C 0.48713(19) 0.2932(2) 0.94221(15) 0.0398(5) Uani 1 1 d . . .
H34 H 0.5214 0.3385 0.8896 0.048 Uiso 1 1 calc R . .
C35 C 0.5566(2) 0.2617(2) 0.99894(19) 0.0546(8) Uani 1 1 d . . .
H35 H 0.6378 0.2862 0.9847 0.066 Uiso 1 1 calc R . .
C36 C 0.5104(3) 0.1968(2) 1.0740(2) 0.0712(11) Uani 1 1 d . . .
H36 H 0.5584 0.1755 1.1125 0.085 Uiso 1 1 calc R . .
C37 C 0.3943(4) 0.1627(3) 1.0938(2) 0.1009(16) Uani 1 1 d . . .
H37 H 0.3612 0.1170 1.1464 0.121 Uiso 1 1 calc R . .
C38 C 0.3227(3) 0.1934(2) 1.03833(18) 0.0713(10) Uani 1 1 d . . .
H38 H 0.2415 0.1686 1.0536 0.086 Uiso 1 1 calc R . .
C39 C 0.28898(16) 0.43290(14) 0.84686(11) 0.0235(4) Uani 1 1 d . . .
C40 C 0.2381(2) 0.47885(16) 0.78167(13) 0.0333(5) Uani 1 1 d . . .
H40 H 0.2055 0.4350 0.7557 0.040 Uiso 1 1 calc R . .
C41 C 0.2343(2) 0.58784(17) 0.75399(14) 0.0366(5) Uani 1 1 d . . .
H41 H 0.1968 0.6180 0.7106 0.044 Uiso 1 1 calc R . .
C42 C 0.28470(19) 0.65244(16) 0.78932(13) 0.0350(5) Uani 1 1 d . . .
H42 H 0.2835 0.7271 0.7698 0.042 Uiso 1 1 calc R . .
C43 C 0.3366(2) 0.60833(18) 0.85282(16) 0.0423(5) Uani 1 1 d . . .
H43 H 0.3722 0.6528 0.8768 0.051 Uiso 1 1 calc R . .
C44 C 0.3377(2) 0.49924(17) 0.88263(14) 0.0344(5) Uani 1 1 d . . .
H44 H 0.3719 0.4699 0.9278 0.041 Uiso 1 1 calc R . .
C45 C 0.8940(13) 0.2737(9) 0.5346(8) 0.086(3) Uani 0.50 1 d P A 2
H45 H 0.8265 0.2477 0.5792 0.104 Uiso 0.50 1 calc PR A 2
C46 C 0.8783(10) 0.3501(15) 0.4654(8) 0.070(3) Uani 0.50 1 d P A 2
H46 H 0.8023 0.3799 0.4629 0.084 Uiso 0.50 1 calc PR A 2
C47 C 0.9767(8) 0.3795(6) 0.4022(4) 0.0748(19) Uani 0.50 1 d P A 2
H47 H 0.9681 0.4280 0.3530 0.090 Uiso 0.50 1 calc PR A 2
C48 C 1.0878(7) 0.3420(6) 0.4067(5) 0.0731(19) Uani 0.50 1 d P A 2
H48 H 1.1553 0.3668 0.3618 0.088 Uiso 0.50 1 calc PR A 2
C49 C 1.1025(8) 0.2696(8) 0.4748(7) 0.079(3) Uani 0.50 1 d P A 2
H49 H 1.1796 0.2429 0.4777 0.095 Uiso 0.50 1 calc PR A 2
C50 C 1.0054(12) 0.2358(9) 0.5389(8) 0.079(3) Uani 0.50 1 d P A 2
H50 H 1.0148 0.1855 0.5870 0.094 Uiso 0.50 1 calc PR A 2
C51 C 0.8025(6) 0.4564(6) 0.8851(5) 0.079(2) Uani 0.50 1 d P B 2
H51 H 0.7987 0.3822 0.9081 0.095 Uiso 0.50 1 calc PR B 2
C52 C 0.9103(7) 0.5071(7) 0.8501(5) 0.074(2) Uani 0.50 1 d P B 2
H52 H 0.9825 0.4691 0.8485 0.088 Uiso 0.50 1 calc PR B 2
C53 C 0.9139(9) 0.6131(10) 0.8172(7) 0.055(2) Uani 0.50 1 d P B 2
H53 H 0.9891 0.6489 0.7900 0.066 Uiso 0.50 1 calc PR B 2
C54 C 0.8114(6) 0.6686(5) 0.8227(4) 0.0689(17) Uani 0.50 1 d P B 2
H54 H 0.8153 0.7435 0.8038 0.083 Uiso 0.50 1 calc PR B 2
C55 C 0.7038(7) 0.6169(8) 0.8553(5) 0.072(2) Uani 0.50 1 d P B 2
H55 H 0.6320 0.6553 0.8553 0.086 Uiso 0.50 1 calc PR B 2
C56 C 0.6975(8) 0.5124(8) 0.8874(7) 0.071(2) Uani 0.50 1 d P B 2
H56 H 0.6217 0.4768 0.9116 0.085 Uiso 0.50 1 calc PR B 2
C45A C 0.8671(9) 0.2750(12) 0.4954(8) 0.075(3) Uani 0.50 1 d P C 1
H45A H 0.8025 0.2309 0.4965 0.090 Uiso 0.50 1 calc PR C 1
C46A C 0.9667(12) 0.2285(10) 0.5133(7) 0.078(3) Uani 0.50 1 d P C 1
H46A H 0.9699 0.1536 0.5259 0.093 Uiso 0.50 1 calc PR C 1
C47A C 1.0638(10) 0.2859(10) 0.5139(7) 0.082(3) Uani 0.50 1 d P C 1
H47A H 1.1339 0.2527 0.5268 0.099 Uiso 0.50 1 calc PR C 1
C48A C 1.0548(7) 0.3926(8) 0.4952(5) 0.090(3) Uani 0.50 1 d P C 1
H48A H 1.1208 0.4334 0.4963 0.108 Uiso 0.50 1 calc PR C 1
C49A C 0.9597(9) 0.4440(7) 0.4754(5) 0.095(3) Uani 0.50 1 d P C 1
H49A H 0.9594 0.5191 0.4613 0.114 Uiso 0.50 1 calc PR C 1
C50A C 0.8533(17) 0.381(2) 0.4757(14) 0.125(9) Uani 0.50 1 d P C 1
H50A H 0.7822 0.4123 0.4632 0.150 Uiso 0.50 1 calc PR C 1
C51A C 0.7663(5) 0.6063(4) 0.7206(4) 0.0499(13) Uani 0.50 1 d P D 1
H51A H 0.7588 0.6221 0.6654 0.060 Uiso 0.50 1 calc PR D 1
C52A C 0.8774(5) 0.6105(5) 0.7364(4) 0.0579(15) Uani 0.50 1 d P D 1
H52A H 0.9470 0.6325 0.6926 0.070 Uiso 0.50 1 calc PR D 1
C53A C 0.8852(13) 0.5812(15) 0.8195(11) 0.090(6) Uani 0.50 1 d P D 1
H53A H 0.9616 0.5792 0.8315 0.108 Uiso 0.50 1 calc PR D 1
C54A C 0.7862(6) 0.5561(7) 0.8815(4) 0.077(2) Uani 0.50 1 d P D 1
H54A H 0.7916 0.5388 0.9372 0.092 Uiso 0.50 1 calc PR D 1
C55A C 0.6734(9) 0.5559(7) 0.8622(6) 0.056(2) Uani 0.50 1 d P D 1
H55A H 0.6024 0.5389 0.9055 0.067 Uiso 0.50 1 calc PR D 1
C56A C 0.6658(4) 0.5787(4) 0.7857(4) 0.0462(12) Uani 0.50 1 d P D 1
H56A H 0.5893 0.5764 0.7744 0.055 Uiso 0.50 1 calc PR D 1
H1 H 0.3675(17) 0.3078(8) 0.7156(9) 0.024(5) Uiso 1 1 d D . .

loop_
_atom_site_aniso_label
_atom_site_aniso_U_11
_atom_site_aniso_U_22
_atom_site_aniso_U_33
_atom_site_aniso_U_23
_atom_site_aniso_U_13
_atom_site_aniso_U_12
Ru1 0.01473(8) 0.02278(9) 0.01912(9) -0.00398(6) -0.00394(5) 0.00024(5)
Cl1 0.0228(2) 0.0286(2) 0.0272(2) 0.00090(18) -0.00456(18) -0.00112(17)
P1 0.0187(2) 0.0207(2) 0.0190(2) -0.00344(18) -0.00339(18) 0.00010(17)
P2 0.0177(2) 0.0224(2) 0.0201(2) -0.00488(18) -0.00346(18) -0.00233(17)
O1 0.0235(8) 0.0621(11) 0.0576(11) -0.0234(9) -0.0201(7) 0.0102(7)
N1 0.0168(7) 0.0261(8) 0.0208(8) -0.0049(6) -0.0039(6) 0.0008(6)
N2 0.0201(8) 0.0336(9) 0.0359(10) -0.0083(7) -0.0117(7) 0.0045(7)
C1 0.0232(10) 0.0292(10) 0.0277(10) -0.0111(8) -0.0059(8) 0.0020(7)
C2 0.0196(9) 0.0301(10) 0.0253(10) -0.0074(8) -0.0062(7) 0.0029(7)
C3 0.0213(9) 0.0292(10) 0.0434(12) -0.0082(9) -0.0076(9) -0.0003(8)
C4 0.0194(9) 0.0253(9) 0.0315(10) -0.0075(8) -0.0048(8) -0.0005(7)
C5 0.0303(11) 0.0443(13) 0.0463(13) -0.0112(10) -0.0226(10) 0.0080(9)
C6 0.0272(11) 0.0355(12) 0.0505(14) -0.0015(10) -0.0127(10) 0.0050(9)
C7 0.0271(12) 0.0416(14) 0.113(3) 0.0016(15) -0.0274(14) -0.0075(10)
C8 0.0254(10) 0.0295(11) 0.0439(13) 0.0023(9) -0.0098(9) -0.0044(8)
C9 0.0248(9) 0.0241(9) 0.0207(9) -0.0032(7) -0.0052(7) -0.0024(7)
C10 0.0363(11) 0.0297(10) 0.0248(10) -0.0053(8) -0.0026(8) 0.0037(8)
C11 0.0425(13) 0.0464(13) 0.0245(11) -0.0015(9) 0.0050(9) 0.0026(10)
C12 0.0537(15) 0.0418(13) 0.0263(11) 0.0094(10) -0.0032(10) 0.0008(11)
C13 0.0540(15) 0.0362(12) 0.0335(12) 0.0036(10) -0.0085(11) 0.0106(11)
C14 0.0354(11) 0.0366(11) 0.0235(10) -0.0024(8) -0.0033(8) 0.0084(9)
C15 0.0248(9) 0.0276(10) 0.0202(9) -0.0040(7) -0.0043(7) 0.0038(7)
C16 0.0259(10) 0.0345(11) 0.0326(11) -0.0135(9) -0.0039(8) 0.0033(8)
C17 0.0266(10) 0.0493(13) 0.0336(12) -0.0149(10) -0.0089(9) 0.0074(9)
C18 0.0403(13) 0.0446(14) 0.0539(15) -0.0116(11) -0.0183(11) 0.0194(11)
C19 0.0496(15) 0.0273(12) 0.091(2) -0.0081(13) -0.0243(15) 0.0122(11)
C20 0.0324(12) 0.0268(11) 0.0612(16) -0.0028(10) -0.0120(11) 0.0020(9)
C21 0.0225(9) 0.0236(9) 0.0296(10) -0.0080(8) -0.0068(8) 0.0013(7)
C22 0.0305(11) 0.0392(12) 0.0308(11) -0.0107(9) -0.0060(9) -0.0049(9)
C23 0.0416(13) 0.0571(15) 0.0399(13) -0.0193(11) -0.0142(10) -0.0073(11)
C24 0.0335(12) 0.0437(13) 0.0566(15) -0.0198(11) -0.0128(11) -0.0088(10)
C25 0.0323(11) 0.0362(12) 0.0433(13) -0.0096(10) -0.0024(10) -0.0090(9)
C26 0.0293(10) 0.0313(11) 0.0313(11) -0.0080(8) -0.0044(8) -0.0044(8)
C27 0.0220(9) 0.0295(10) 0.0224(9) -0.0064(8) 0.0007(7) -0.0049(7)
C28 0.0229(9) 0.0289(10) 0.0282(10) -0.0074(8) -0.0035(8) -0.0011(7)
C29 0.0238(9) 0.0298(10) 0.0299(11) -0.0034(8) -0.0047(8) -0.0065(8)
C30 0.0226(10) 0.0418(12) 0.0329(11) -0.0063(9) 0.0055(8) -0.0058(9)
C31 0.0432(14) 0.0453(14) 0.0705(19) -0.0308(13) 0.0281(13) -0.0091(11)
C32 0.0409(13) 0.0401(13) 0.0629(17) -0.0271(12) 0.0231(12) -0.0174(10)
C33 0.0381(11) 0.0237(10) 0.0319(11) -0.0094(8) -0.0180(9) 0.0016(8)
C34 0.0289(11) 0.0626(15) 0.0387(13) -0.0291(11) -0.0130(9) 0.0131(10)
C35 0.0452(14) 0.0766(19) 0.0730(19) -0.0547(17) -0.0392(14) 0.0322(13)
C36 0.127(3) 0.0299(13) 0.093(2) -0.0187(14) -0.092(2) 0.0163(16)
C37 0.171(4) 0.0612(19) 0.081(2) 0.0357(17) -0.095(3) -0.067(2)
C38 0.099(2) 0.0636(18) 0.0506(17) 0.0214(14) -0.0475(17) -0.0508(17)
C39 0.0178(8) 0.0243(9) 0.0243(9) -0.0052(7) 0.0014(7) -0.0021(7)
C40 0.0388(12) 0.0282(10) 0.0311(11) -0.0024(8) -0.0093(9) -0.0063(9)
C41 0.0403(12) 0.0314(11) 0.0308(11) 0.0013(9) -0.0046(9) -0.0004(9)
C42 0.0354(11) 0.0227(10) 0.0369(12) -0.0054(9) 0.0076(9) -0.0009(8)
C43 0.0473(14) 0.0306(12) 0.0544(15) -0.0202(11) -0.0125(11) -0.0006(10)
C44 0.0374(11) 0.0321(11) 0.0400(12) -0.0155(9) -0.0146(10) 0.0025(9)
C45 0.081(7) 0.065(5) 0.105(9) -0.042(6) 0.018(7) -0.026(5)
C46 0.052(5) 0.088(8) 0.079(8) -0.024(7) -0.025(6) -0.016(6)
C47 0.103(6) 0.076(4) 0.064(4) -0.031(4) -0.040(4) -0.001(4)
C48 0.068(4) 0.089(5) 0.067(4) -0.038(4) -0.006(3) -0.013(4)
C49 0.069(5) 0.089(6) 0.093(7) -0.044(6) -0.027(5) 0.016(4)
C50 0.083(9) 0.065(6) 0.087(8) -0.020(5) -0.019(6) -0.002(6)
C51 0.068(4) 0.054(4) 0.108(6) -0.026(4) -0.004(4) 0.008(3)
C52 0.057(4) 0.079(5) 0.078(5) -0.018(4) -0.011(3) 0.029(4)
C53 0.040(6) 0.067(6) 0.053(4) -0.017(4) -0.002(4) 0.001(4)
C54 0.071(4) 0.057(4) 0.073(4) -0.016(3) -0.008(3) 0.007(3)
C55 0.049(4) 0.080(6) 0.094(6) -0.034(5) -0.020(4) 0.022(4)
C56 0.049(5) 0.078(7) 0.096(8) -0.051(6) -0.006(4) -0.005(4)
C45A 0.054(5) 0.100(8) 0.079(7) -0.051(7) 0.006(4) -0.029(5)
C46A 0.069(7) 0.089(7) 0.080(7) -0.033(5) -0.010(5) -0.031(5)
C47A 0.062(6) 0.105(9) 0.093(8) -0.054(7) -0.012(5) -0.015(5)
C48A 0.062(5) 0.109(7) 0.109(6) -0.064(5) 0.002(4) -0.017(4)
C49A 0.117(7) 0.073(5) 0.096(6) -0.047(4) -0.001(5) -0.013(5)
C50A 0.095(10) 0.18(2) 0.113(10) -0.097(13) 0.012(7) 0.007(9)
C51A 0.052(3) 0.033(2) 0.056(3) -0.005(2) -0.005(2) 0.006(2)
C52A 0.044(3) 0.054(3) 0.069(4) -0.023(3) 0.008(3) -0.007(2)
C53A 0.033(5) 0.146(17) 0.108(9) -0.067(10) -0.010(5) -0.015(6)
C54A 0.057(4) 0.123(7) 0.065(4) -0.047(4) -0.019(3) 0.008(4)
C55A 0.042(4) 0.050(5) 0.069(6) -0.010(4) -0.008(3) 0.001(4)
C56A 0.037(3) 0.037(3) 0.062(4) -0.010(2) -0.009(2) 0.005(2)

loop_
_atom_type_symbol
_atom_type_description
_atom_type_scat_dispersion_real
_atom_type_scat_dispersion_imag
_atom_type_scat_source
C C 0.0033 0.0016 'International Tables Vol C Tables 4.2.6.8 and 6.1.1.4'
H H 0.0000 0.0000 'International Tables Vol C Tables 4.2.6.8 and 6.1.1.4'
N N 0.0061 0.0033 'International Tables Vol C Tables 4.2.6.8 and 6.1.1.4'
Cl Cl 0.1484 0.1585 'International Tables Vol C Tables 4.2.6.8 and 6.1.1.4'
O O 0.0106 0.0060 'International Tables Vol C Tables 4.2.6.8 and 6.1.1.4'
P P 0.1023 0.0942 'International Tables Vol C Tables 4.2.6.8 and 6.1.1.4'
Ru Ru -1.2594 0.8363 'International Tables Vol C Tables 4.2.6.8 and 6.1.1.4'

loop_
_geom_angle_atom_site_label_1
_geom_angle_atom_site_label_2
_geom_angle_atom_site_label_3
_geom_angle
C1 Ru1 N1 171.16(7)
C1 Ru1 P2 90.17(6)
N1 Ru1 P2 89.92(4)
C1 Ru1 P1 88.68(6)
N1 Ru1 P1 90.63(4)
P2 Ru1 P1 176.013(17)
C1 Ru1 Cl1 100.81(6)
N1 Ru1 Cl1 88.02(4)
P2 Ru1 Cl1 91.712(17)
P1 Ru1 Cl1 92.254(16)
C1 Ru1 H1 85.7(7)
N1 Ru1 H1 85.4(7)
P2 Ru1 H1 87.4(7)
P1 Ru1 H1 88.7(7)
Cl1 Ru1 H1 173.4(7)
C15 P1 C21 102.36(9)
C15 P1 C9 102.04(8)
C21 P1 C9 102.56(9)
C15 P1 Ru1 117.72(6)
C21 P1 Ru1 115.51(6)
C9 P1 Ru1 114.51(6)
C33 P2 C27 102.61(9)
C33 P2 C39 104.63(9)
C27 P2 C39 101.22(8)
C33 P2 Ru1 115.07(7)
C27 P2 Ru1 115.90(6)
C39 P2 Ru1 115.54(6)
C2 N1 C4 105.80(15)
C2 N1 Ru1 125.22(13)
C4 N1 Ru1 128.90(12)
C2 N2 C3 107.71(16)
C2 N2 C5 125.01(18)
C3 N2 C5 127.21(18)
O1 C1 Ru1 174.13(19)
N1 C2 N2 111.38(17)
N1 C2 H2 124.3
N2 C2 H2 124.3
C4 C3 N2 106.07(17)
C4 C3 C7 130.5(2)
N2 C3 C7 123.38(19)
C3 C4 N1 109.05(17)
C3 C4 C8 127.65(18)
N1 C4 C8 123.30(17)
N2 C5 C6 113.14(19)
N2 C5 H5A 109.0
C6 C5 H5A 109.0
N2 C5 H5B 109.0
C6 C5 H5B 109.0
H5A C5 H5B 107.8
C5 C6 H6A 109.5
C5 C6 H6B 109.5
H6A C6 H6B 109.5
C5 C6 H6C 109.5
H6A C6 H6C 109.5
H6B C6 H6C 109.5
C3 C7 H7A 109.5
C3 C7 H7B 109.5
H7A C7 H7B 109.5
C3 C7 H7C 109.5
H7A C7 H7C 109.5
H7B C7 H7C 109.5
C4 C8 H8A 109.5
C4 C8 H8B 109.5
H8A C8 H8B 109.5
C4 C8 H8C 109.5
H8A C8 H8C 109.5
H8B C8 H8C 109.5
C10 C9 C14 118.55(18)
C10 C9 P1 122.70(15)
C14 C9 P1 118.75(14)
C11 C10 C9 120.38(19)
C11 C10 H10 119.8
C9 C10 H10 119.8
C12 C11 C10 120.6(2)
C12 C11 H11 119.7
C10 C11 H11 119.7
C13 C12 C11 119.6(2)
C13 C12 H12 120.2
C11 C12 H12 120.2
C12 C13 C14 120.0(2)
C12 C13 H13 120.0
C14 C13 H13 120.0
C9 C14 C13 120.79(19)
C9 C14 H14 119.6
C13 C14 H14 119.6
C20 C15 C16 118.06(18)
C20 C15 P1 122.40(16)
C16 C15 P1 119.53(15)
C17 C16 C15 121.0(2)
C17 C16 H16 119.5
C15 C16 H16 119.5
C18 C17 C16 119.9(2)
C18 C17 H17 120.0
C16 C17 H17 120.0
C19 C18 C17 119.7(2)
C19 C18 H18 120.1
C17 C18 H18 120.1
C18 C19 C20 120.4(2)
C18 C19 H19 119.8
C20 C19 H19 119.8
C15 C20 C19 120.9(2)
C15 C20 H20 119.6
C19 C20 H20 119.6
C22 C21 C26 118.70(18)
C22 C21 P1 122.48(15)
C26 C21 P1 118.80(15)
C21 C22 C23 120.6(2)
C21 C22 H22 119.7
C23 C22 H22 119.7
C24 C23 C22 120.2(2)
C24 C23 H23 119.9
C22 C23 H23 119.9
C25 C24 C23 119.7(2)
C25 C24 H24 120.2
C23 C24 H24 120.2
C24 C25 C26 120.3(2)
C24 C25 H25 119.9
C26 C25 H25 119.9
C25 C26 C21 120.6(2)
C25 C26 H26 119.7
C21 C26 H26 119.7
C32 C27 C28 118.55(18)
C32 C27 P2 121.95(15)
C28 C27 P2 119.43(14)
C27 C28 C29 120.53(18)
C27 C28 H28 119.7
C29 C28 H28 119.7
C30 C29 C28 120.36(19)
C30 C29 H29 119.8
C28 C29 H29 119.8
C29 C30 C31 119.68(19)
C29 C30 H30 120.2
C31 C30 H30 120.2
C30 C31 C32 120.2(2)
C30 C31 H31 119.9
C32 C31 H31 119.9
C27 C32 C31 120.7(2)
C27 C32 H32 119.7
C31 C32 H32 119.7
C38 C33 C34 117.7(2)
C38 C33 P2 121.37(18)
C34 C33 P2 120.51(17)
C33 C34 C35 120.5(3)
C33 C34 H34 119.7
C35 C34 H34 119.7
C36 C35 C34 120.9(3)
C36 C35 H35 119.5
C34 C35 H35 119.5
C35 C36 C37 119.0(2)
C35 C36 H36 120.5
C37 C36 H36 120.5
C36 C37 C38 121.3(3)
C36 C37 H37 119.4
C38 C37 H37 119.4
C33 C38 C37 120.6(3)
C33 C38 H38 119.7
C37 C38 H38 119.7
C44 C39 C40 118.12(18)
C44 C39 P2 123.83(16)
C40 C39 P2 117.99(15)
C41 C40 C39 121.0(2)
C41 C40 H40 119.5
C39 C40 H40 119.5
C42 C41 C40 120.1(2)
C42 C41 H41 120.0
C40 C41 H41 120.0
C43 C42 C41 119.6(2)
C43 C42 H42 120.2
C41 C42 H42 120.2
C42 C43 C44 120.8(2)
C42 C43 H43 119.6
C44 C43 H43 119.6
C39 C44 C43 120.4(2)
C39 C44 H44 119.8
C43 C44 H44 119.8
C50 C45 C46 120.8(11)
C50 C45 H45 119.6
C46 C45 H45 119.6
C47 C46 C45 116.7(11)
C47 C46 H46 121.7
C45 C46 H46 121.7
C46 C47 C48 122.4(9)
C46 C47 H47 118.8
C48 C47 H47 118.8
C49 C48 C47 120.4(7)
C49 C48 H48 119.8
C47 C48 H48 119.8
C50 C49 C48 119.1(9)
C50 C49 H49 120.4
C48 C49 H49 120.4
C49 C50 C45 120.6(11)
C49 C50 H50 119.7
C45 C50 H50 119.7
C52 C51 C56 120.2(8)
C52 C51 H51 119.9
C56 C51 H51 119.9
C51 C52 C53 119.1(7)
C51 C52 H52 120.5
C53 C52 H52 120.5
C54 C53 C52 120.7(9)
C54 C53 H53 119.6
C52 C53 H53 119.6
C55 C54 C53 119.8(8)
C55 C54 H54 120.1
C53 C54 H54 120.1
C56 C55 C54 120.6(7)
C56 C55 H55 119.7
C54 C55 H55 119.7
C55 C56 C51 119.5(8)
C55 C56 H56 120.2
C51 C56 H56 120.2
C46A C45A C50A 124.0(13)
C46A C45A H45A 118.0
C50A C45A H45A 118.0
C45A C46A C47A 122.0(13)
C45A C46A H46A 119.0
C47A C46A H46A 119.0
C48A C47A C46A 116.7(11)
C48A C47A H47A 121.7
C46A C47A H47A 121.7
C49A C48A C47A 124.5(8)
C49A C48A H48A 117.8
C47A C48A H48A 117.8
C48A C49A C50A 118.6(12)
C48A C49A H49A 120.7
C50A C49A H49A 120.7
C45A C50A C49A 114.2(16)
C45A C50A H50A 122.9
C49A C50A H50A 122.9
C52A C51A C56A 119.5(6)
C52A C51A H51A 120.2
C56A C51A H51A 120.2
C51A C52A C53A 118.3(7)
C51A C52A H52A 120.9
C53A C52A H52A 120.9
C54A C53A C52A 120.9(12)
C54A C53A H53A 119.5
C52A C53A H53A 119.5
C53A C54A C55A 118.7(10)
C53A C54A H54A 120.7
C55A C54A H54A 120.7
C56A C55A C54A 120.8(8)
C56A C55A H55A 119.6
C54A C55A H55A 119.6
C55A C56A C51A 121.7(6)
C55A C56A H56A 119.2
C51A C56A H56A 119.2

loop_
_geom_bond_atom_site_label_1
_geom_bond_atom_site_label_2
_geom_bond_distance
Ru1 C1 1.8215(19)
Ru1 N1 2.1718(15)
Ru1 P2 2.3464(5)
Ru1 P1 2.3471(5)
Ru1 Cl1 2.5389(5)
Ru1 H1 1.596(5)
P1 C15 1.8365(19)
P1 C21 1.8376(19)
P1 C9 1.8400(19)
P2 C33 1.829(2)
P2 C27 1.8326(18)
P2 C39 1.8379(19)
O1 C1 1.158(2)
N1 C2 1.322(2)
N1 C4 1.395(2)
N2 C2 1.344(2)
N2 C3 1.381(3)
N2 C5 1.470(2)
C2 H2 0.9500
C3 C4 1.365(3)
C3 C7 1.490(3)
C4 C8 1.491(3)
C5 C6 1.511(3)
C5 H5A 0.9900
C5 H5B 0.9900
C6 H6A 0.9800
C6 H6B 0.9800
C6 H6C 0.9800
C7 H7A 0.9800
C7 H7B 0.9800
C7 H7C 0.9800
C8 H8A 0.9800
C8 H8B 0.9800
C8 H8C 0.9800
C9 C10 1.389(3)
C9 C14 1.389(3)
C10 C11 1.386(3)
C10 H10 0.9500
C11 C12 1.378(3)
C11 H11 0.9500
C12 C13 1.377(3)
C12 H12 0.9500
C13 C14 1.391(3)
C13 H13 0.9500
C14 H14 0.9500
C15 C20 1.383(3)
C15 C16 1.395(3)
C16 C17 1.388(3)
C16 H16 0.9500
C17 C18 1.380(3)
C17 H17 0.9500
C18 C19 1.371(4)
C18 H18 0.9500
C19 C20 1.391(3)
C19 H19 0.9500
C20 H20 0.9500
C21 C22 1.390(3)
C21 C26 1.398(3)
C22 C23 1.392(3)
C22 H22 0.9500
C23 C24 1.387(3)
C23 H23 0.9500
C24 C25 1.383(3)
C24 H24 0.9500
C25 C26 1.388(3)
C25 H25 0.9500
C26 H26 0.9500
C27 C32 1.386(3)
C27 C28 1.388(3)
C28 C29 1.391(3)
C28 H28 0.9500
C29 C30 1.371(3)
C29 H29 0.9500
C30 C31 1.381(3)
C30 H30 0.9500
C31 C32 1.387(3)
C31 H31 0.9500
C32 H32 0.9500
C33 C38 1.369(3)
C33 C34 1.387(3)
C34 C35 1.390(3)
C34 H34 0.9500
C35 C36 1.350(5)
C35 H35 0.9500
C36 C37 1.356(5)
C36 H36 0.9500
C37 C38 1.390(4)
C37 H37 0.9500
C38 H38 0.9500
C39 C44 1.389(3)
C39 C40 1.391(3)
C40 C41 1.387(3)
C40 H40 0.9500
C41 C42 1.378(3)
C41 H41 0.9500
C42 C43 1.369(3)
C42 H42 0.9500
C43 C44 1.390(3)
C43 H43 0.9500
C44 H44 0.9500
C45 C50 1.369(19)
C45 C46 1.40(2)
C45 H45 0.9500
C46 C47 1.352(15)
C46 H46 0.9500
C47 C48 1.366(10)
C47 H47 0.9500
C48 C49 1.355(12)
C48 H48 0.9500
C49 C50 1.358(15)
C49 H49 0.9500
C50 H50 0.9500
C51 C52 1.351(10)
C51 C56 1.386(11)
C51 H51 0.9500
C52 C53 1.357(17)
C52 H52 0.9500
C53 C54 1.357(15)
C53 H53 0.9500
C54 C55 1.352(11)
C54 H54 0.9500
C55 C56 1.336(13)
C55 H55 0.9500
C56 H56 0.9500
C45A C46A 1.34(2)
C45A C50A 1.35(3)
C45A H45A 0.9500
C46A C47A 1.373(13)
C46A H46A 0.9500
C47A C48A 1.356(14)
C47A H47A 0.9500
C48A C49A 1.336(12)
C48A H48A 0.9500
C49A C50A 1.50(2)
C49A H49A 0.9500
C50A H50A 0.9500
C51A C52A 1.376(8)
C51A C56A 1.383(7)
C51A H51A 0.9500
C52A C53A 1.417(19)
C52A H52A 0.9500
C53A C54A 1.340(17)
C53A H53A 0.9500
C54A C55A 1.417(12)
C54A H54A 0.9500
C55A C56A 1.307(12)
C55A H55A 0.9500
C56A H56A 0.9500

loop_
_geom_torsion_atom_site_label_1
_geom_torsion_atom_site_label_2
_geom_torsion_atom_site_label_3
_geom_torsion_atom_site_label_4
_geom_torsion
C1 Ru1 P1 C15 -154.58(9)
N1 Ru1 P1 C15 34.24(8)
P2 Ru1 P1 C15 132.2(2)
Cl1 Ru1 P1 C15 -53.81(7)
C1 Ru1 P1 C21 -33.33(9)
N1 Ru1 P1 C21 155.48(8)
P2 Ru1 P1 C21 -106.6(2)
Cl1 Ru1 P1 C21 67.44(7)
C1 Ru1 P1 C9 85.51(9)
N1 Ru1 P1 C9 -85.67(8)
P2 Ru1 P1 C9 12.3(3)
Cl1 Ru1 P1 C9 -173.72(7)
C1 Ru1 P2 C33 154.42(10)
N1 Ru1 P2 C33 -34.42(8)
P1 Ru1 P2 C33 -132.4(2)
Cl1 Ru1 P2 C33 53.61(8)
C1 Ru1 P2 C27 34.75(10)
N1 Ru1 P2 C27 -154.08(8)
P1 Ru1 P2 C27 108.0(2)
Cl1 Ru1 P2 C27 -66.06(7)
C1 Ru1 P2 C39 -83.40(9)
N1 Ru1 P2 C39 87.76(8)
P1 Ru1 P2 C39 -10.2(3)
Cl1 Ru1 P2 C39 175.78(7)
C1 Ru1 N1 C2 178.3(4)
P2 Ru1 N1 C2 87.67(15)
P1 Ru1 N1 C2 -96.28(15)
Cl1 Ru1 N1 C2 -4.04(15)
C1 Ru1 N1 C4 1.9(5)
P2 Ru1 N1 C4 -88.72(15)
P1 Ru1 N1 C4 87.33(15)
Cl1 Ru1 N1 C4 179.56(15)
N1 Ru1 C1 O1 5(2)
P2 Ru1 C1 O1 95.2(18)
P1 Ru1 C1 O1 -81.0(18)
Cl1 Ru1 C1 O1 -173.0(17)
C4 N1 C2 N2 0.0(2)
Ru1 N1 C2 N2 -177.11(12)
C3 N2 C2 N1 -0.1(2)
C5 N2 C2 N1 177.13(18)
C2 N2 C3 C4 0.2(2)
C5 N2 C3 C4 -176.97(19)
C2 N2 C3 C7 179.1(2)
C5 N2 C3 C7 2.0(4)
N2 C3 C4 N1 -0.2(2)
C7 C3 C4 N1 -179.0(3)
N2 C3 C4 C8 179.9(2)
C7 C3 C4 C8 1.1(4)
C2 N1 C4 C3 0.1(2)
Ru1 N1 C4 C3 177.08(13)
C2 N1 C4 C8 -179.96(19)
Ru1 N1 C4 C8 -3.0(3)
C2 N2 C5 C6 104.9(2)
C3 N2 C5 C6 -78.4(3)
C15 P1 C9 C10 13.87(19)
C21 P1 C9 C10 -91.90(18)
Ru1 P1 C9 C10 142.19(16)
C15 P1 C9 C14 -165.54(17)
C21 P1 C9 C14 88.68(18)
Ru1 P1 C9 C14 -37.23(18)
C14 C9 C10 C11 1.7(3)
P1 C9 C10 C11 -177.73(18)
C9 C10 C11 C12 -1.0(4)
C10 C11 C12 C13 -0.6(4)
C11 C12 C13 C14 1.5(4)
C10 C9 C14 C13 -0.8(3)
P1 C9 C14 C13 178.64(19)
C12 C13 C14 C9 -0.8(4)
C21 P1 C15 C20 -13.2(2)
C9 P1 C15 C20 -119.10(19)
Ru1 P1 C15 C20 114.66(18)
C21 P1 C15 C16 166.57(16)
C9 P1 C15 C16 60.64(17)
Ru1 P1 C15 C16 -65.60(17)
C20 C15 C16 C17 1.1(3)
P1 C15 C16 C17 -178.67(16)
C15 C16 C17 C18 -0.2(3)
C16 C17 C18 C19 -0.6(4)
C17 C18 C19 C20 0.6(4)
C16 C15 C20 C19 -1.1(4)
P1 C15 C20 C19 178.6(2)
C18 C19 C20 C15 0.3(4)
C15 P1 C21 C22 -86.46(18)
C9 P1 C21 C22 19.06(19)
Ru1 P1 C21 C22 144.32(15)
C15 P1 C21 C26 91.93(16)
C9 P1 C21 C26 -162.54(15)
Ru1 P1 C21 C26 -37.28(17)
C26 C21 C22 C23 -0.6(3)
P1 C21 C22 C23 177.78(18)
C21 C22 C23 C24 -0.4(4)
C22 C23 C24 C25 0.8(4)
C23 C24 C25 C26 -0.1(4)
C24 C25 C26 C21 -0.9(3)
C22 C21 C26 C25 1.3(3)
P1 C21 C26 C25 -177.19(17)
C33 P2 C27 C32 80.9(2)
C39 P2 C27 C32 -27.1(2)
Ru1 P2 C27 C32 -152.90(19)
C33 P2 C27 C28 -96.26(17)
C39 P2 C27 C28 155.79(16)
Ru1 P2 C27 C28 29.99(18)
C32 C27 C28 C29 -1.2(3)
P2 C27 C28 C29 176.05(16)
C27 C28 C29 C30 1.2(3)
C28 C29 C30 C31 -0.3(4)
C29 C30 C31 C32 -0.6(4)
C28 C27 C32 C31 0.3(4)
P2 C27 C32 C31 -176.9(2)
C30 C31 C32 C27 0.6(5)
C27 P2 C33 C38 24.6(2)
C39 P2 C33 C38 130.0(2)
Ru1 P2 C33 C38 -102.1(2)
C27 P2 C33 C34 -162.73(17)
C39 P2 C33 C34 -57.39(19)
Ru1 P2 C33 C34 70.49(18)
C38 C33 C34 C35 -0.2(3)
P2 C33 C34 C35 -173.13(17)
C33 C34 C35 C36 0.4(4)
C34 C35 C36 C37 -0.2(4)
C35 C36 C37 C38 -0.1(6)
C34 C33 C38 C37 -0.1(5)
P2 C33 C38 C37 172.8(3)
C36 C37 C38 C33 0.2(6)
C33 P2 C39 C44 -7.66(19)
C27 P2 C39 C44 98.70(18)
Ru1 P2 C39 C44 -135.26(15)
C33 P2 C39 C40 175.23(16)
C27 P2 C39 C40 -78.40(17)
Ru1 P2 C39 C40 47.64(17)
C44 C39 C40 C41 -1.0(3)
P2 C39 C40 C41 176.23(16)
C39 C40 C41 C42 2.1(3)
C40 C41 C42 C43 -1.2(3)
C41 C42 C43 C44 -0.8(3)
C40 C39 C44 C43 -0.9(3)
P2 C39 C44 C43 -178.00(17)
C42 C43 C44 C39 1.8(3)
C50 C45 C46 C47 4(2)
C45 C46 C47 C48 -3.9(18)
C46 C47 C48 C49 2.6(13)
C47 C48 C49 C50 -0.8(14)
C48 C49 C50 C45 0.5(18)
C46 C45 C50 C49 -1.9(19)
C56 C51 C52 C53 -0.2(14)
C51 C52 C53 C54 3.2(15)
C52 C53 C54 C55 -5.5(15)
C53 C54 C55 C56 4.8(13)
C54 C55 C56 C51 -1.9(14)
C52 C51 C56 C55 -0.5(14)
C50A C45A C46A C47A 1(2)
C45A C46A C47A C48A -0.2(16)
C46A C47A C48A C49A -1.1(15)
C47A C48A C49A C50A 1.8(15)
C46A C45A C50A C49A 0(2)
C48A C49A C50A C45A -1.2(19)
C56A C51A C52A C53A 3.0(11)
C51A C52A C53A C54A -4.0(19)
C52A C53A C54A C55A 2(2)
C53A C54A C55A C56A 0.6(16)
C54A C55A C56A C51A -1.5(12)
C52A C51A C56A C55A -0.4(9)
